data_4075555
loop_
_publ_author_name
'Moss, James'
'Thomas, Jemima'
'Ashley, Andrew'
'Cowley, Andrew R.'
'O'Hare, Dermot'

_publ_section_title
;
 Bulk Synthesis of Octa- and Nonamethylfluorene
 (Flu&#x2018;&#x00A0;&#x2018;H and Flu*H) and the Characterization of the
 Organometallic Derivatives Flu*SnMe3, [(FeCp)2Flu*H][PF6]2, and
 [(FeCp)2Flu&#x2018;&#x00A0;&#x2018;H][PF6]2
;
_journal_issue 18
_journal_name_full Organometallics
_journal_page_first 4279
_journal_paper_doi 10.1021/om0603666
_journal_volume 25
_journal_year 2006
_chemical_compound_source
;
synthesis as described
;
_chemical_formula_moiety ' C31 H36 Fe2, 2( F6 P ) '
_chemical_formula_sum 'C31 H36 F12 Fe2 P2'
_chemical_formula_weight 810.24
_chemical_name_systematic
; 
? 
;
_space_group_IT_number 12
_symmetry_cell_setting monoclinic
_symmetry_space_group_name_Hall '-C 2y'
_symmetry_space_group_name_H-M 'C 1 2/m 1'
_atom_sites_solution_hydrogens difmap
_atom_sites_solution_primary direct
_atom_sites_solution_secondary difmap
_cell_angle_alpha 90
_cell_angle_beta 98.2940(12)
_cell_angle_gamma 90
_cell_formula_units_Z 2
_cell_length_a 13.3125(3)
_cell_length_b 17.3087(5)
_cell_length_c 6.7634(2)
_cell_measurement_reflns_used 8457
_cell_measurement_temperature 150
_cell_measurement_theta_max 28
_cell_measurement_theta_min 5
_cell_volume 1542.14(7)
_computing_cell_refinement
; 
KappaCCD software 'DENZO' (Otwinowski & Minor, 1996) 
;
_computing_data_collection
; 
KappaCCD software 'Collect' (Nonius, 2000) 
;
_computing_data_reduction
; 
KappaCCD software 'DENZO' (Otwinowski & Minor, 1996) 
;
_computing_publication_material
; 
CRYSTALS (Watkin et al, 2001) 
;
_computing_structure_refinement
; 
CRYSTALS (Watkin et al, 2001) 
;
_computing_structure_solution 'SIR92 (Giacovazzo et al, 1992)'
_diffrn_ambient_temperature 150
_diffrn_measured_fraction_theta_full 0.997
_diffrn_measured_fraction_theta_max 0.997
_diffrn_measurement_device_type
; 
Nonius KappaCCD 
;
_diffrn_measurement_method \w
_diffrn_radiation_monochromator graphite
_diffrn_radiation_type 'Mo K\a'
_diffrn_radiation_wavelength 0.71073
_diffrn_reflns_av_R_equivalents 0.042
_diffrn_reflns_limit_h_max 17
_diffrn_reflns_limit_h_min -17
_diffrn_reflns_limit_k_max 22
_diffrn_reflns_limit_k_min -22
_diffrn_reflns_limit_l_max 8
_diffrn_reflns_limit_l_min -8
_diffrn_reflns_number 8457
_diffrn_reflns_theta_full 27.486
_diffrn_reflns_theta_max 27.486
_diffrn_reflns_theta_min 5.209
_diffrn_standards_decay_% 0.00
_diffrn_standards_interval_count 0
_diffrn_standards_interval_time 0
_diffrn_standards_number 0
_exptl_absorpt_coefficient_mu 1.141
_exptl_absorpt_correction_T_max 0.91
_exptl_absorpt_correction_T_min 0.80
_exptl_absorpt_correction_type multi-scan
_exptl_absorpt_process_details
; 
 Denzo/Scalepack (Otwinowski & Minor, 1996) 
;
_exptl_crystal_colour ' orange '
_exptl_crystal_density_diffrn 1.745
_exptl_crystal_description ' prism '
_exptl_crystal_F_000 824
_exptl_crystal_size_max 0.20
_exptl_crystal_size_mid 0.08
_exptl_crystal_size_min 0.08
_exptl_crystal_thermal_history
; 
The material was crystallised at ambient temperature. A suitable crystal 
was cooled rapidly to 150K for single-crystal X-ray diffraction analysis. 
;
_refine_diff_density_max 0.90
_refine_diff_density_min -0.50
_refine_ls_extinction_method None
_refine_ls_goodness_of_fit_ref 1.0821
_refine_ls_hydrogen_treatment mixed
_refine_ls_matrix_type full
_refine_ls_number_parameters 220
_refine_ls_number_reflns 1505
_refine_ls_number_restraints 167
_refine_ls_R_factor_all 0.0592
_refine_ls_R_factor_gt 0.0485
_refine_ls_shift/su_max 0.012007
_refine_ls_structure_factor_coef F
_refine_ls_weighting_details
;
 Method, part 1, Chebychev polynomial, (Watkin, 1994, Prince, 1982) 
 [weight] = 1.0/[A~0~*T~0~(x)+A~1~*T~1~(x) ... +A~n-1~]*T~n-1~(x)] 
 where A~i~ are the Chebychev coefficients listed below and x= Fcalc/Fmax 
 Method = Robust Weighting (Prince, 1982) 
 W = [weight] * [1-(deltaF/6*sigmaF)^2^]^2^ 
 A~i~ are: 
 0.743 0.428 0.432 
;
_refine_ls_weighting_scheme calc
_refine_ls_wR_factor_all 0.0648
_refine_ls_wR_factor_gt 0.0585
_refine_ls_wR_factor_ref 0.0585
_reflns_limit_h_max 17
_reflns_limit_h_min -17
_reflns_limit_k_max 22
_reflns_limit_k_min 0
_reflns_limit_l_max 8
_reflns_limit_l_min 0
_reflns_number_gt 1505
_reflns_number_total 1814
_reflns_threshold_expression I>2.00u(I)
_cod_data_source_file om0603666si20060427_115634.cif
_cod_data_source_block arc1483
_cod_depositor_comments
;
The following automatic conversions were performed:
'_atom_site_refinement_disorder_assembly' tag replaced with
'_atom_site_disorder_assembly'.

'_atom_site_refinement_disorder_group'
tag replaced with '_atom_site_disorder_group'.

Automatic conversion script
Id: cif_correct_tags 1440 2010-10-19 06:21:57Z saulius 

The following automatic conversions were performed:

'_symmetry_cell_setting' value 'Monoclinic' changed to 'monoclinic'
according to /home/saulius/struct/CIF-dictionaries/cif_core.dic
dictionary named 'cif_core.dic' version 2.4.1 from 2010-06-29.

Automatic conversion script
Id: cif_fix_values 1715 2011-07-08 13:25:40Z adriana 
;
_cod_original_sg_symbol_H-M 'C 1 2/m 1 '
_cod_original_formula_sum ' C31 H36 F12 Fe2 P2 '
_cod_database_code 4075555

loop_
_symmetry_equiv_pos_as_xyz
x,y,z
-x,-y,-z
x+1/2,y+1/2,z
-x+1/2,-y+1/2,-z
-x,y,-z
x,-y,z
-x+1/2,y+1/2,-z
x+1/2,-y+1/2,z

loop_
_atom_site_label
_atom_site_type_symbol
_atom_site_fract_x
_atom_site_fract_y
_atom_site_fract_z
_atom_site_U_iso_or_equiv
_atom_site_occupancy
_atom_site_adp_type
_atom_site_refinement_flags_posn
_atom_site_refinement_flags_adp
_atom_site_disorder_assembly
_atom_site_disorder_group
Fe1 Fe 0.18248(4) 0.5000 0.70718(8) 0.0251 1.0000 Uani S T . .
C1 C 0.0000 0.6088(4) 0.5000 0.0265 0.5000 Uani S T 1 -1
C2 C 0.0855(4) 0.5546(3) 0.4789(8) 0.0220 0.5000 Uani D U 1 -1
C3 C 0.1869(5) 0.5765(3) 0.4654(9) 0.0248 0.5000 Uani D U 1 -1
C4 C 0.2602(4) 0.5182(3) 0.4605(8) 0.0293 0.5000 Uani D U 1 -1
C5 C 0.2329(5) 0.4393(4) 0.4719(9) 0.0299 0.5000 Uani D U 1 -1
C6 C 0.1327(5) 0.4176(3) 0.5018(8) 0.0274 0.5000 Uani D U 1 -1
C7 C 0.0560(4) 0.4763(3) 0.4880(8) 0.0219 0.5000 Uani D U 1 -1
C8 C 0.2135(4) 0.6616(4) 0.4612(10) 0.0372 0.5000 Uani D U 1 -1
C9 C 0.3701(4) 0.5397(5) 0.4567(10) 0.0420 0.5000 Uani D U 1 -1
C10 C 0.3120(5) 0.3768(4) 0.4642(11) 0.0474 0.5000 Uani D U 1 -1
C11 C 0.1155(5) 0.3349(3) 0.5638(10) 0.0383 0.5000 Uani D U 1 -1
C12 C 0.2595(6) 0.4477(4) 0.9542(10) 0.0354 0.5000 Uani D U 2 -1
C13 C 0.1550(7) 0.4527(6) 0.9719(19) 0.0329 0.5000 Uani D U 2 -1
C14 C 0.1282(6) 0.5320(6) 0.965(2) 0.0326 0.5000 Uani D U 2 -1
C15 C 0.2154(6) 0.5759(4) 0.9469(10) 0.0358 0.5000 Uani D U 2 -1
C16 C 0.2970(5) 0.5235(4) 0.9410(10) 0.0378 0.5000 Uani D U 2 -1
P1 P 0.5000 0.28685(7) 1.0000 0.0503 1.0000 Uani S T . .
F1 F 0.5000 0.19495(18) 1.0000 0.0789 1.0000 Uani S T . .
F2 F 0.5000 0.3783(2) 1.0000 0.1276 1.0000 Uani S T . .
F3 F 0.5128(5) 0.2874(3) 0.7781(7) 0.1546 1.0000 Uani . . . .
F4 F 0.3821(2) 0.2862(2) 0.9435(9) 0.1388 1.0000 Uani . . . .
H81 H 0.278(4) 0.671(3) 0.554(9) 0.063(15) 0.5000 Uiso D . 1 -1
H82 H 0.158(4) 0.693(3) 0.507(10) 0.063(15) 0.5000 Uiso D . 1 -1
H83 H 0.225(5) 0.678(3) 0.324(6) 0.063(15) 0.5000 Uiso D . 1 -1
H91 H 0.415(3) 0.499(3) 0.528(9) 0.073(15) 0.5000 Uiso D . 1 -1
H92 H 0.384(4) 0.590(3) 0.527(10) 0.073(15) 0.5000 Uiso D . 1 -1
H93 H 0.386(4) 0.544(4) 0.319(6) 0.073(15) 0.5000 Uiso D . 1 -1
H101 H 0.276(4) 0.330(3) 0.407(9) 0.057(14) 0.5000 Uiso D . 1 -1
H102 H 0.349(4) 0.365(3) 0.600(6) 0.057(14) 0.5000 Uiso D . 1 -1
H103 H 0.360(4) 0.395(3) 0.372(8) 0.057(14) 0.5000 Uiso D . 1 -1
H111 H 0.054(3) 0.333(3) 0.628(8) 0.038(11) 0.5000 Uiso D . 1 -1
H112 H 0.176(3) 0.318(3) 0.659(7) 0.038(11) 0.5000 Uiso D . 1 -1
H113 H 0.107(4) 0.302(3) 0.444(6) 0.038(11) 0.5000 Uiso D . 1 -1
H11 H 0.0163 0.6422 0.6211 0.0260 0.5000 Uiso . . 1 -1
H121 H 0.2997 0.3990 0.9514 0.0350 0.5000 Uiso . . 2 -1
H131 H 0.1085 0.4083 0.9869 0.0328 0.5000 Uiso . . 2 -1
H141 H 0.0589 0.5533 0.9710 0.0329 0.5000 Uiso . . 2 -1
H151 H 0.2193 0.6335 0.9398 0.0354 0.5000 Uiso . . 2 -1
H161 H 0.3687 0.5379 0.9295 0.0373 0.5000 Uiso . . 2 -1

loop_
_atom_site_aniso_label
_atom_site_aniso_U_11
_atom_site_aniso_U_22
_atom_site_aniso_U_33
_atom_site_aniso_U_23
_atom_site_aniso_U_13
_atom_site_aniso_U_12
Fe1 0.0184(3) 0.0326(3) 0.0237(3) 0.0000 0.00149(17) 0.0000
C1 0.022(3) 0.022(3) 0.034(4) 0.0000 -0.002(3) 0.0000
C2 0.014(3) 0.025(3) 0.025(2) 0.000(2) -0.002(2) -0.002(2)
C3 0.016(2) 0.035(2) 0.024(2) 0.005(2) 0.002(2) -0.003(2)
C4 0.0208(17) 0.046(4) 0.0217(19) 0.000(2) 0.0052(15) 0.0024(18)
C5 0.023(3) 0.042(3) 0.026(2) -0.002(2) 0.005(2) 0.011(2)
C6 0.023(2) 0.028(2) 0.030(2) -0.002(2) 0.000(2) 0.0062(19)
C7 0.019(3) 0.023(3) 0.023(2) 0.0031(18) 0.0001(18) 0.0029(16)
C8 0.027(2) 0.039(3) 0.044(3) 0.011(2) 0.001(2) -0.011(2)
C9 0.021(2) 0.069(4) 0.035(3) 0.003(3) 0.003(2) -0.001(2)
C10 0.038(3) 0.059(4) 0.045(3) -0.002(3) 0.004(3) 0.027(3)
C11 0.039(3) 0.025(2) 0.048(3) 0.000(2) 0.000(2) 0.006(2)
C12 0.029(4) 0.050(4) 0.026(3) 0.005(3) -0.001(3) 0.007(3)
C13 0.030(4) 0.045(3) 0.023(3) 0.009(3) 0.003(4) 0.001(3)
C14 0.029(4) 0.044(4) 0.026(3) -0.005(3) 0.007(3) 0.000(2)
C15 0.036(3) 0.044(4) 0.026(3) -0.007(3) 0.001(3) -0.007(2)
C16 0.026(3) 0.058(5) 0.028(2) -0.006(2) -0.001(2) -0.007(2)
P1 0.0420(7) 0.0310(6) 0.0714(9) 0.0000 -0.0138(6) 0.0000
F1 0.090(3) 0.0295(15) 0.127(4) 0.0000 0.049(3) 0.0000
F2 0.100(3) 0.0305(17) 0.232(7) 0.0000 -0.045(4) 0.0000
F3 0.257(7) 0.122(4) 0.091(3) 0.034(3) 0.047(3) -0.021(4)
F4 0.0503(17) 0.078(2) 0.274(6) -0.017(3) -0.026(3) 0.0001(15)

loop_
_atom_type_symbol
_atom_type_scat_dispersion_real
_atom_type_scat_dispersion_imag
_atom_type_scat_Cromer_Mann_a1
_atom_type_scat_Cromer_Mann_b1
_atom_type_scat_Cromer_Mann_a2
_atom_type_scat_Cromer_Mann_b2
_atom_type_scat_Cromer_Mann_a3
_atom_type_scat_Cromer_Mann_b3
_atom_type_scat_Cromer_Mann_a4
_atom_type_scat_Cromer_Mann_b4
_atom_type_scat_Cromer_Mann_c
_atom_type_scat_source
'C   ' 0.0033 0.0016 2.3100 20.8439 1.0200 10.2075 1.5886 0.5687 0.8650 51.6512 0.2156 International_Tables_Vol_IV_Table_2.2B
'H   ' 0.0000 0.0000 0.4930 10.5109 0.3229 26.1257 0.1402 3.1424 0.0408 57.7998 0.0030 International_Tables_Vol_IV_Table_2.2B
'F   ' 0.0171 0.0103 3.5392 10.2825 2.6412 4.2944 1.5170 0.2615 1.0243 26.1476 0.2776 International_Tables_Vol_IV_Table_2.2B
'Fe  ' 0.3463 0.8444 11.7695 4.7611 7.3573 0.3072 3.5222 15.3535 2.3045 76.8805 1.0369 International_Tables_Vol_IV_Table_2.2B
'P   ' 0.1023 0.0942 6.4345 1.9067 4.1791 27.1570 1.7800 0.5260 1.4908 68.1645 1.1149 International_Tables_Vol_IV_Table_2.2B

loop_
_geom_angle_atom_site_label_1
_geom_angle_site_symmetry_1
_geom_angle_atom_site_label_2
_geom_angle_atom_site_label_3
_geom_angle_site_symmetry_3
_geom_angle
_geom_angle_publ_flag
C2 . Fe1 C3 . 39.4(2) yes
C2 . Fe1 C4 . 70.7(2) yes
C3 . Fe1 C4 . 39.0(2) yes
C2 . Fe1 C5 . 84.1(2) yes
C3 . Fe1 C5 . 71.3(3) yes
C4 . Fe1 C5 . 39.4(3) yes
C2 . Fe1 C6 . 73.0(3) yes
C3 . Fe1 C6 . 87.3(2) yes
C4 . Fe1 C6 . 73.3(2) yes
C5 . Fe1 C6 . 40.4(2) yes
C2 . Fe1 C7 . 39.3(2) yes
C3 . Fe1 C7 . 71.8(2) yes
C4 . Fe1 C7 . 84.6(2) yes
C5 . Fe1 C7 . 71.4(2) yes
C6 . Fe1 C7 . 40.3(2) yes
C2 . Fe1 C12 . 171.4(3) yes
C3 . Fe1 C12 . 147.7(3) yes
C4 . Fe1 C12 . 117.9(3) yes
C5 . Fe1 C12 . 102.8(2) yes
C6 . Fe1 C12 . 108.9(3) yes
C7 . Fe1 C12 . 137.9(3) yes
C2 . Fe1 C13 . 131.1(3) yes
C3 . Fe1 C13 . 162.9(3) yes
C4 . Fe1 C13 . 157.0(3) yes
C5 . Fe1 C13 . 125.4(4) yes
C6 . Fe1 C13 . 103.6(4) yes
C7 . Fe1 C13 . 108.1(3) yes
C12 . Fe1 C13 . 40.5(3) yes
C2 . Fe1 C14 . 104.4(4) yes
C3 . Fe1 C14 . 122.7(4) yes
C4 . Fe1 C14 . 154.5(3) yes
C5 . Fe1 C14 . 165.5(4) yes
C6 . Fe1 C14 . 130.4(3) yes
C7 . Fe1 C14 . 107.7(3) yes
C12 . Fe1 C14 . 67.8(4) yes
C13 . Fe1 C14 . 40.4(3) yes
C2 . Fe1 C15 . 109.2(3) yes
C3 . Fe1 C15 . 100.5(3) yes
C4 . Fe1 C15 . 116.7(3) yes
C5 . Fe1 C15 . 148.5(3) yes
C6 . Fe1 C15 . 170.0(3) yes
C7 . Fe1 C15 . 136.4(3) yes
C12 . Fe1 C15 . 67.5(3) yes
C13 . Fe1 C15 . 67.4(4) yes
C14 . Fe1 C15 . 39.7(3) yes
C2 . Fe1 C16 . 141.5(3) yes
C3 . Fe1 C16 . 111.6(2) yes
C4 . Fe1 C16 . 100.6(2) yes
C5 . Fe1 C16 . 113.4(3) yes
C6 . Fe1 C16 . 142.2(3) yes
C7 . Fe1 C16 . 174.7(2) yes
C12 . Fe1 C16 . 40.1(3) yes
C13 . Fe1 C16 . 67.4(3) yes
C14 . Fe1 C16 . 67.1(3) yes
C15 . Fe1 C16 . 39.9(3) yes
C2 . C1 C2 5_556 102.4(7) yes
C2 . C1 H11 . 111.209 no
C2 5_556 C1 H11 . 111.209 no
C2 . C1 H11 5_556 111.209 no
C2 5_556 C1 H11 5_556 111.210 no
H11 . C1 H11 5_556 109.466 no
Fe1 . C2 C1 . 127.6(3) yes
Fe1 . C2 C3 . 71.1(3) yes
C1 . C2 C3 . 125.6(5) yes
Fe1 . C2 C7 . 71.4(4) yes
C1 . C2 C7 . 112.1(4) yes
C3 . C2 C7 . 122.1(5) yes
Fe1 . C3 C2 . 69.5(3) yes
Fe1 . C3 C4 . 70.5(3) yes
C2 . C3 C4 . 118.7(5) yes
Fe1 . C3 C8 . 131.0(4) yes
C2 . C3 C8 . 119.2(5) yes
C4 . C3 C8 . 122.1(5) yes
Fe1 . C4 C3 . 70.6(3) yes
Fe1 . C4 C5 . 69.8(3) yes
C3 . C4 C5 . 120.3(5) yes
Fe1 . C4 C9 . 129.5(4) yes
C3 . C4 C9 . 119.9(5) yes
C5 . C4 C9 . 119.7(5) yes
Fe1 . C5 C4 . 70.8(3) yes
Fe1 . C5 C6 . 67.5(3) yes
C4 . C5 C6 . 120.9(5) yes
Fe1 . C5 C10 . 133.1(5) yes
C4 . C5 C10 . 120.0(6) yes
C6 . C5 C10 . 119.0(7) yes
Fe1 . C6 C5 . 72.2(3) yes
Fe1 . C6 C7 . 72.9(3) yes
C5 . C6 C7 . 118.4(6) yes
Fe1 . C6 C11 . 121.3(4) yes
C5 . C6 C11 . 117.9(6) yes
C7 . C6 C11 . 123.5(6) yes
Fe1 . C7 C2 . 69.3(3) yes
Fe1 . C7 C6 . 66.7(3) yes
C2 . C7 C6 . 118.8(6) yes
Fe1 . C7 C7 5_556 128.1(5) yes
C2 . C7 C7 5_556 106.7(3) yes
C6 . C7 C7 5_556 133.8(4) yes
C3 . C8 H81 . 109(3) no
C3 . C8 H82 . 110(3) no
H81 . C8 H82 . 109(3) no
C3 . C8 H83 . 111(3) no
H81 . C8 H83 . 108(3) no
H82 . C8 H83 . 110(3) no
C4 . C9 H91 . 109(3) no
C4 . C9 H92 . 108(3) no
H91 . C9 H92 . 109(3) no
C4 . C9 H93 . 112(3) no
H91 . C9 H93 . 108(3) no
H92 . C9 H93 . 110(3) no
C5 . C10 H101 . 107(3) no
C5 . C10 H102 . 111(3) no
C5 . C10 H103 . 108(3) no
H101 . C10 H102 . 110(3) no
H101 . C10 H103 . 109(3) no
H102 . C10 H103 . 111(3) no
C6 . C11 H111 . 109(3) no
C6 . C11 H112 . 108(3) no
H111 . C11 H112 . 111(3) no
C6 . C11 H113 . 109(3) no
H111 . C11 H113 . 109(3) no
H112 . C11 H113 . 110(3) no
Fe1 . C12 C13 . 70.1(5) yes
Fe1 . C12 C16 . 71.1(4) yes
C13 . C12 C16 . 108.1(6) yes
Fe1 . C12 H121 . 124.428 no
C13 . C12 H121 . 125.965 no
C16 . C12 H121 . 125.963 no
Fe1 . C13 C12 . 69.4(5) yes
Fe1 . C13 C14 . 70.0(9) yes
C12 . C13 C14 . 107.5(8) yes
Fe1 . C13 H131 . 125.890 no
C12 . C13 H131 . 126.262 no
C14 . C13 H131 . 126.260 no
Fe1 . C14 C13 . 69.6(9) yes
Fe1 . C14 C15 . 71.2(5) yes
C13 . C14 C15 . 108.6(9) yes
Fe1 . C14 H141 . 125.093 no
C13 . C14 H141 . 125.687 no
C15 . C14 H141 . 125.683 no
Fe1 . C15 C14 . 69.0(6) yes
Fe1 . C15 C16 . 69.6(4) yes
C14 . C15 C16 . 107.6(8) yes
Fe1 . C15 H151 . 126.695 no
C14 . C15 H151 . 126.202 no
C16 . C15 H151 . 126.201 no
Fe1 . C16 C12 . 68.7(4) yes
Fe1 . C16 C15 . 70.5(4) yes
C12 . C16 C15 . 108.2(6) yes
Fe1 . C16 H161 . 126.480 no
C12 . C16 H161 . 125.899 no
C15 . C16 H161 . 125.897 no
F1 . P1 F2 . 179.993 yes
F1 . P1 F3 . 90.3(2) yes
F2 . P1 F3 . 89.7(2) yes
F1 . P1 F3 5_657 90.3(2) yes
F2 . P1 F3 5_657 89.7(2) yes
F3 . P1 F3 5_657 179.3(4) yes
F1 . P1 F4 . 89.60(15) yes
F2 . P1 F4 . 90.40(15) yes
F3 . P1 F4 . 90.6(4) yes
F3 5_657 P1 F4 . 89.4(4) yes
F1 . P1 F4 5_657 89.60(15) yes
F2 . P1 F4 5_657 90.40(15) yes
F3 . P1 F4 5_657 89.4(4) yes
F3 5_657 P1 F4 5_657 90.6(4) yes
F4 . P1 F4 5_657 179.2(3) yes

loop_
_geom_bond_atom_site_label_1
_geom_bond_atom_site_label_2
_geom_bond_site_symmetry_2
_geom_bond_distance
_geom_bond_publ_flag
Fe1 C2 . 2.090(5) yes
Fe1 C3 . 2.111(6) yes
Fe1 C4 . 2.110(5) yes
Fe1 C5 . 2.096(6) yes
Fe1 C6 . 2.034(5) yes
Fe1 C7 . 2.117(6) yes
Fe1 C12 . 2.041(6) yes
Fe1 C13 . 2.049(12) yes
Fe1 C14 . 2.055(12) yes
Fe1 C15 . 2.083(6) yes
Fe1 C16 . 2.072(6) yes
C1 C2 . 1.498(7) yes
C1 C2 5_556 1.498(7) yes
C1 H11 . 1.000 no
C1 H11 5_556 1.000 no
C2 C3 . 1.417(7) yes
C2 C7 . 1.415(9) yes
C3 C4 . 1.408(7) yes
C3 C8 . 1.516(8) yes
C4 C5 . 1.418(10) yes
C4 C9 . 1.513(7) yes
C5 C6 . 1.427(8) yes
C5 C10 . 1.515(7) yes
C6 C7 . 1.433(7) yes
C6 C11 . 1.518(8) yes
C7 C7 5_556 1.524(11) yes
C8 H81 . 1.00(4) no
C8 H82 . 0.99(4) no
C8 H83 . 1.00(4) no
C9 H91 . 1.00(4) no
C9 H92 . 0.99(4) no
C9 H93 . 0.98(4) no
C10 H101 . 0.99(4) no
C10 H102 . 0.99(4) no
C10 H103 . 1.00(4) no
C11 H111 . 0.98(3) no
C11 H112 . 1.00(3) no
C11 H113 . 0.98(4) no
C12 C13 . 1.416(10) yes
C12 C16 . 1.411(10) yes
C12 H121 . 1.000 no
C13 C14 . 1.418(9) yes
C13 H131 . 1.000 no
C14 C15 . 1.407(8) yes
C14 H141 . 1.000 no
C15 C16 . 1.419(9) yes
C15 H151 . 1.000 no
C16 H161 . 1.000 no
P1 F1 . 1.591(3) yes
P1 F2 . 1.584(4) yes
P1 F3 . 1.535(5) yes
P1 F3 5_657 1.535(5) yes
P1 F4 . 1.561(3) yes
P1 F4 5_657 1.561(3) yes
